data_9004097
loop_
_publ_author_name
'Hawthorne, F. C.'
'Ferguson, R. B.'

_publ_section_title
;
 Refinement of the crystal structure of cryolite
;
_journal_name_full 'The Canadian Mineralogist'
_journal_page_first 377
_journal_page_last 382
_journal_volume 13
_journal_year 1975
_chemical_formula_sum 'Al F6 Na3'
_chemical_name_mineral Cryolite
_space_group_IT_number 14
_symmetry_space_group_name_Hall '-P 2yn'
_symmetry_space_group_name_H-M 'P 1 21/n 1'
_cell_angle_alpha 90
_cell_angle_beta 90.278
_cell_angle_gamma 90
_cell_length_a 5.4024
_cell_length_b 5.5959
_cell_length_c 7.7564
_cell_formula_units_Z 2
_cell_volume 234.483
_database_code_amcsd 0005118
_exptl_crystal_density_diffrn 2.973
_cod_original_formula_sum 'Al Na3 F6'
_cod_database_code 9004097

loop_
_space_group_symop_operation_xyz
x,y,z
1/2+x,1/2-y,1/2+z
1/2-x,1/2+y,1/2-z
-x,-y,-z

loop_
_atom_site_aniso_label
_atom_site_aniso_U_11
_atom_site_aniso_U_22
_atom_site_aniso_U_33
_atom_site_aniso_U_12
_atom_site_aniso_U_13
_atom_site_aniso_U_23
Al 0.00825 0.00827 0.00872 0.00000 0.00004 0.00000
Na1 0.01359 0.01356 0.01365 0.00000 -0.00053 0.00000
Na2 0.01825 0.01767 0.02310 -0.00268 0.00004 0.00033
F1 0.01931 0.02023 0.01033 0.00055 -0.00344 -0.00169
F2 0.01382 0.01731 0.01972 0.00671 0.00376 0.00183
F3 0.01684 0.01344 0.02246 -0.00513 -0.00134 0.00526

loop_
_atom_site_label
_atom_site_fract_x
_atom_site_fract_y
_atom_site_fract_z
Al 0.00000 0.00000 0.00000
Na1 0.00000 0.00000 0.50000
Na2 0.51330 -0.05190 0.24740
F1 0.10260 0.04550 0.21940
F2 -0.27320 0.17370 0.04620
F3 0.16340 0.26900 -0.06300

loop_
_cod_related_entry_id
_cod_related_entry_database
_cod_related_entry_code
1 AMCSD 0005118
